data_7022713
loop_
_publ_author_name
'Wang, Chuanyong'
'Zhang, Xingmin'
'Xue, Mingqiang'
'Zhang, Yong'
'Shen, Qi'

_publ_section_title
;
 Unprecedented reaction of bridged bis(guanidinate) lanthanide complexes:
 sterically induced deprotonation.
;
_journal_issue 19
_journal_name_full 'Dalton transactions (Cambridge, England : 2003)'
_journal_page_first 7009
_journal_page_last 7018
_journal_paper_doi 10.1039/c3dt32882a
_journal_volume 42
_journal_year 2013
_chemical_formula_moiety 'C60 H82 Cl2 N14 Yb2, 3(C7 H8)'
_chemical_formula_sum 'C81 H106 Cl2 N14 Yb2'
_chemical_formula_weight 1692.78
_chemical_name_systematic
;
?
;
_space_group_IT_number 2
_symmetry_cell_setting triclinic
_symmetry_Int_Tables_number 2
_symmetry_space_group_name_Hall '-P 1'
_symmetry_space_group_name_H-M 'P -1'
_atom_sites_solution_hydrogens geom
_atom_sites_solution_primary direct
_atom_sites_solution_secondary difmap
_audit_creation_method SHELXL-97
_cell_angle_alpha 72.96(2)
_cell_angle_beta 84.03(3)
_cell_angle_gamma 64.624(19)
_cell_formula_units_Z 1
_cell_length_a 11.4364(18)
_cell_length_b 12.8922(15)
_cell_length_c 15.651(3)
_cell_measurement_reflns_used 10061
_cell_measurement_temperature 223(2)
_cell_measurement_theta_max 27.6
_cell_measurement_theta_min 3.0
_cell_volume 1992.8(7)
_computing_cell_refinement CrystalClear
_computing_data_collection CrystalClear
_computing_data_reduction CrystalStructure
_computing_molecular_graphics 'Bruker SHELXTL'
_computing_publication_material 'Bruker SHELXTL'
_computing_structure_refinement 'SHELXL-97 (Sheldrick, 1997)'
_computing_structure_solution 'SHELXS-97 (Sheldrick, 1990)'
_diffrn_ambient_temperature 223(2)
_diffrn_detector_area_resol_mean 14.63
_diffrn_measured_fraction_theta_full 0.993
_diffrn_measured_fraction_theta_max 0.993
_diffrn_measurement_device_type 'Rigaku Saturn'
_diffrn_measurement_method \w
_diffrn_radiation_monochromator graphite
_diffrn_radiation_source 'fine-focus sealed tube'
_diffrn_radiation_type MoK\a
_diffrn_radiation_wavelength 0.71075
_diffrn_reflns_av_R_equivalents 0.0511
_diffrn_reflns_av_unetI/netI 0.0754
_diffrn_reflns_limit_h_max 13
_diffrn_reflns_limit_h_min -13
_diffrn_reflns_limit_k_max 15
_diffrn_reflns_limit_k_min -15
_diffrn_reflns_limit_l_max 18
_diffrn_reflns_limit_l_min -18
_diffrn_reflns_number 16645
_diffrn_reflns_theta_full 25.50
_diffrn_reflns_theta_max 25.50
_diffrn_reflns_theta_min 3.02
_exptl_absorpt_coefficient_mu 2.450
_exptl_absorpt_correction_T_max 0.378
_exptl_absorpt_correction_T_min 0.214
_exptl_absorpt_correction_type multi-scan
_exptl_absorpt_process_details 'Jacobson, R. (1998) Private communication'
_exptl_crystal_colour orange
_exptl_crystal_density_diffrn 1.411
_exptl_crystal_density_method 'not measured'
_exptl_crystal_description chip
_exptl_crystal_F_000 864
_exptl_crystal_size_max 0.80
_exptl_crystal_size_mid 0.50
_exptl_crystal_size_min 0.40
_refine_diff_density_max 1.083
_refine_diff_density_min -1.530
_refine_diff_density_rms 0.138
_refine_ls_extinction_method none
_refine_ls_goodness_of_fit_ref 1.111
_refine_ls_hydrogen_treatment mixed
_refine_ls_matrix_type full
_refine_ls_number_parameters 409
_refine_ls_number_reflns 7370
_refine_ls_number_restraints 13
_refine_ls_restrained_S_all 1.115
_refine_ls_R_factor_all 0.0590
_refine_ls_R_factor_gt 0.0510
_refine_ls_shift/su_max 0.001
_refine_ls_shift/su_mean 0.000
_refine_ls_structure_factor_coef Fsqd
_refine_ls_weighting_details 'calc w=1/[\s^2^(Fo^2^)+(0.0528P)^2^+2.9381P] where P=(Fo^2^+2Fc^2^)/3'
_refine_ls_weighting_scheme calc
_refine_ls_wR_factor_gt 0.1167
_refine_ls_wR_factor_ref 0.1275
_reflns_number_gt 6679
_reflns_number_total 7370
_reflns_threshold_expression >2sigma(I)
_cod_data_source_file c3dt32882a.txt
_cod_data_source_block complex6
_cod_original_cell_volume 1992.8(6)
_cod_database_code 7022713

loop_
_symmetry_equiv_pos_as_xyz
'x, y, z'
'-x, -y, -z'

loop_
_atom_site_label
_atom_site_type_symbol
_atom_site_fract_x
_atom_site_fract_y
_atom_site_fract_z
_atom_site_U_iso_or_equiv
_atom_site_adp_type
_atom_site_occupancy
_atom_site_symmetry_multiplicity
_atom_site_calc_flag
_atom_site_refinement_flags
Yb1 Yb 0.06159(2) 1.00728(2) 0.389069(17) 0.02981(12) Uani 1 1 d .
Cl1 Cl 0.5481(3) 1.2633(3) 0.17029(17) 0.0869(8) Uani 1 1 d .
N1 N 0.1336(5) 0.8743(4) 0.5325(3) 0.0306(12) Uani 1 1 d .
N2 N 0.1427(5) 0.9900(5) 0.6155(4) 0.0351(13) Uani 1 1 d .
N3 N 0.3360(5) 0.8348(6) 0.5911(4) 0.0446(15) Uani 1 1 d D
H3A H 0.372(7) 0.837(7) 0.644(3) 0.067 Uiso 1 1 d D
N4 N 0.1938(5) 0.8326(5) 0.3633(3) 0.0343(12) Uani 1 1 d .
N5 N 0.1218(5) 0.9923(5) 0.2434(4) 0.0338(12) Uani 1 1 d .
N6 N 0.3009(6) 0.8192(6) 0.2241(4) 0.0497(16) Uani 1 1 d D
H6A H 0.317(8) 0.859(7) 0.164(2) 0.075 Uiso 1 1 d D
N7 N 0.1454(5) 1.1356(5) 0.3795(4) 0.0408(14) Uani 1 1 d D
H7 H 0.100(6) 1.206(4) 0.400(5) 0.061 Uiso 1 1 d D
C1 C 0.2076(6) 0.9014(6) 0.5813(4) 0.0349(15) Uani 1 1 d .
C2 C 0.2056(6) 0.8804(6) 0.2744(4) 0.0354(15) Uani 1 1 d .
C3 C 0.1571(5) 0.7498(6) 0.5579(4) 0.0331(15) Uani 1 1 d .
C4 C 0.1601(6) 0.6951(7) 0.6481(5) 0.0468(18) Uani 1 1 d .
H4 H 0.1612 0.7354 0.6890 0.056 Uiso 1 1 calc R
C5 C 0.1615(7) 0.5792(7) 0.6810(6) 0.058(2) Uani 1 1 d .
H5 H 0.1666 0.5419 0.7427 0.069 Uiso 1 1 calc R
C6 C 0.1554(7) 0.5242(7) 0.6219(6) 0.058(2) Uani 1 1 d .
H6 H 0.1507 0.4500 0.6440 0.069 Uiso 1 1 calc R
C7 C 0.1556(6) 0.5716(6) 0.5290(5) 0.0434(18) Uani 1 1 d .
C8 C 0.1526(7) 0.5092(7) 0.4702(6) 0.054(2) Uani 1 1 d .
H8 H 0.1465 0.4357 0.4931 0.065 Uiso 1 1 calc R
C9 C 0.1585(8) 0.5536(7) 0.3802(7) 0.059(2) Uani 1 1 d .
H9 H 0.1522 0.5124 0.3415 0.071 Uiso 1 1 calc R
C10 C 0.1738(7) 0.6602(7) 0.3448(6) 0.0498(19) Uani 1 1 d .
H10 H 0.1804 0.6875 0.2826 0.060 Uiso 1 1 calc R
C11 C 0.1795(6) 0.7262(6) 0.3981(5) 0.0375(16) Uani 1 1 d .
C12 C 0.1637(5) 0.6863(6) 0.4945(5) 0.0350(15) Uani 1 1 d .
C13 C 0.2075(6) 1.0441(7) 0.6531(5) 0.0459(18) Uani 1 1 d .
H13 H 0.3022 0.9952 0.6552 0.055 Uiso 1 1 calc R
C14 C 0.1623(10) 1.0479(10) 0.7468(6) 0.081(3) Uani 1 1 d .
H14A H 0.0697 1.0960 0.7453 0.121 Uiso 1 1 calc R
H14B H 0.2066 1.0828 0.7713 0.121 Uiso 1 1 calc R
H14C H 0.1817 0.9674 0.7841 0.121 Uiso 1 1 calc R
C15 C 0.1784(9) 1.1708(8) 0.5930(7) 0.073(3) Uani 1 1 d .
H15A H 0.2076 1.1671 0.5331 0.110 Uiso 1 1 calc R
H15B H 0.2233 1.2056 0.6170 0.110 Uiso 1 1 calc R
H15C H 0.0859 1.2197 0.5911 0.110 Uiso 1 1 calc R
C16 C 0.4203(7) 0.7639(7) 0.5322(5) 0.051(2) Uani 1 1 d .
H16 H 0.3682 0.7761 0.4805 0.061 Uiso 1 1 calc R
C17 C 0.5235(7) 0.8101(9) 0.4988(6) 0.068(3) Uani 1 1 d .
H17A H 0.4826 0.8937 0.4658 0.103 Uiso 1 1 calc R
H17B H 0.5811 0.7646 0.4600 0.103 Uiso 1 1 calc R
H17C H 0.5728 0.8013 0.5494 0.103 Uiso 1 1 calc R
C18 C 0.4810(7) 0.6308(8) 0.5822(7) 0.069(3) Uani 1 1 d .
H18A H 0.5320 0.6183 0.6330 0.103 Uiso 1 1 calc R
H18B H 0.5364 0.5859 0.5423 0.103 Uiso 1 1 calc R
H18C H 0.4131 0.6039 0.6028 0.103 Uiso 1 1 calc R
C19 C 0.1346(8) 1.0607(7) 0.1531(4) 0.0465(19) Uani 1 1 d .
H19 H 0.2264 1.0459 0.1416 0.056 Uiso 1 1 calc R
C20 C 0.0809(9) 1.0312(7) 0.0825(5) 0.061(2) Uani 1 1 d .
H20A H 0.1245 0.9462 0.0885 0.091 Uiso 1 1 calc R
H20B H 0.0951 1.0749 0.0234 0.091 Uiso 1 1 calc R
H20C H -0.0112 1.0539 0.0906 0.091 Uiso 1 1 calc R
C21 C 0.0516(9) 1.1954(7) 0.1482(5) 0.059(2) Uani 1 1 d .
H21A H -0.0377 1.2085 0.1611 0.088 Uiso 1 1 calc R
H21B H 0.0559 1.2445 0.0887 0.088 Uiso 1 1 calc R
H21C H 0.0850 1.2168 0.1917 0.088 Uiso 1 1 calc R
C22 C 0.4192(7) 0.7146(7) 0.2613(5) 0.053(2) Uani 1 1 d .
H22 H 0.4013 0.6718 0.3212 0.064 Uiso 1 1 calc R
C23 C 0.4606(9) 0.6314(8) 0.2008(6) 0.075(3) Uani 1 1 d .
H23A H 0.3934 0.6054 0.1984 0.112 Uiso 1 1 calc R
H23B H 0.5403 0.5624 0.2245 0.112 Uiso 1 1 calc R
H23C H 0.4746 0.6737 0.1411 0.112 Uiso 1 1 calc R
C24 C 0.5263(9) 0.7519(9) 0.2703(7) 0.076(3) Uani 1 1 d .
H24A H 0.5445 0.7939 0.2118 0.114 Uiso 1 1 calc R
H24B H 0.6039 0.6814 0.2956 0.114 Uiso 1 1 calc R
H24C H 0.4984 0.8040 0.3092 0.114 Uiso 1 1 calc R
C25 C 0.2389(6) 1.1651(6) 0.3321(4) 0.0342(15) Uani 1 1 d .
C26 C 0.2327(7) 1.2803(7) 0.3097(5) 0.0477(18) Uani 1 1 d .
H26 H 0.1629 1.3391 0.3301 0.057 Uiso 1 1 calc R
C27 C 0.3248(8) 1.3118(7) 0.2589(5) 0.055(2) Uani 1 1 d .
H27 H 0.3163 1.3910 0.2432 0.066 Uiso 1 1 calc R
C28 C 0.4282(8) 1.2255(8) 0.2320(5) 0.055(2) Uani 1 1 d .
C29 C 0.4397(7) 1.1103(8) 0.2519(5) 0.053(2) Uani 1 1 d .
H29 H 0.5112 1.0524 0.2320 0.064 Uiso 1 1 calc R
C30 C 0.3443(7) 1.0793(6) 0.3023(5) 0.0432(17) Uani 1 1 d .
H30 H 0.3517 1.0007 0.3157 0.052 Uiso 1 1 calc R
C31 C 0.2011(14) 0.5719(13) 0.0349(9) 0.128(5) Uiso 1 1 d D
C32 C 0.1340(12) 0.5028(12) 0.0601(8) 0.106(4) Uiso 1 1 d D
H32 H 0.1542 0.4362 0.0388 0.127 Uiso 1 1 calc R
C33 C 0.0348(15) 0.5357(14) 0.1187(10) 0.145(6) Uiso 1 1 d D
H33 H -0.0101 0.4869 0.1383 0.174 Uiso 1 1 calc R
C34 C -0.0041(15) 0.6338(13) 0.1510(10) 0.131(5) Uiso 1 1 d D
H34 H -0.0731 0.6553 0.1900 0.157 Uiso 1 1 calc R
C35 C 0.0691(14) 0.6951(14) 0.1195(10) 0.139(5) Uiso 1 1 d D
H35 H 0.0472 0.7635 0.1389 0.167 Uiso 1 1 calc R
C36 C 0.1677(12) 0.6714(11) 0.0649(8) 0.104(4) Uiso 1 1 d D
H36 H 0.2128 0.7201 0.0473 0.125 Uiso 1 1 calc R
C37 C 0.3051(11) 0.5381(17) -0.0278(10) 0.199(8) Uiso 1 1 d D
H37A H 0.3366 0.4535 -0.0222 0.299 Uiso 1 1 calc R
H37B H 0.3753 0.5547 -0.0145 0.299 Uiso 1 1 calc R
H37C H 0.2725 0.5837 -0.0883 0.299 Uiso 1 1 calc R
C38 C 0.5603(9) 0.9174(10) 1.0023(8) 0.089(6) Uiso 0.50 1 d PRD
C39 C 0.5829(9) 1.0018(10) 1.0280(8) 0.093(7) Uiso 0.50 1 d PRD
C40 C 0.4858(9) 1.1165(10) 1.0168(8) 0.096(7) Uiso 0.50 1 d PR
C41 C 0.3661(9) 1.1468(10) 0.9799(8) 0.143(12) Uiso 0.50 1 d PR
C42 C 0.3435(9) 1.0624(10) 0.9542(8) 0.098(7) Uiso 0.50 1 d PR
C43 C 0.4406(9) 0.9477(10) 0.9654(8) 0.086(6) Uiso 0.50 1 d PRD
C44 C 0.651(3) 0.7917(19) 1.006(3) 0.176(15) Uiso 0.50 1 d PD

loop_
_atom_site_aniso_label
_atom_site_aniso_U_11
_atom_site_aniso_U_22
_atom_site_aniso_U_33
_atom_site_aniso_U_23
_atom_site_aniso_U_13
_atom_site_aniso_U_12
Yb1 0.02363(16) 0.02715(18) 0.03709(19) -0.00850(13) -0.00024(11) -0.00924(12)
Cl1 0.0775(17) 0.128(2) 0.0798(16) -0.0211(16) 0.0246(13) -0.0755(17)
N1 0.025(3) 0.026(3) 0.036(3) -0.009(2) -0.002(2) -0.005(2)
N2 0.019(3) 0.040(3) 0.049(3) -0.019(3) -0.004(2) -0.010(2)
N3 0.020(3) 0.054(4) 0.055(4) -0.022(3) -0.007(2) -0.005(3)
N4 0.035(3) 0.027(3) 0.033(3) -0.005(2) 0.004(2) -0.007(2)
N5 0.029(3) 0.030(3) 0.043(3) -0.006(2) -0.001(2) -0.015(2)
N6 0.050(4) 0.045(4) 0.036(3) -0.012(3) 0.008(3) -0.004(3)
N7 0.039(3) 0.036(3) 0.059(4) -0.023(3) 0.007(3) -0.021(3)
C1 0.028(3) 0.039(4) 0.036(4) -0.003(3) -0.006(3) -0.016(3)
C2 0.036(4) 0.039(4) 0.036(4) -0.013(3) 0.001(3) -0.019(3)
C3 0.018(3) 0.029(4) 0.044(4) -0.012(3) 0.005(3) -0.002(3)
C4 0.032(4) 0.046(5) 0.049(5) -0.010(4) 0.003(3) -0.007(3)
C5 0.042(4) 0.046(5) 0.060(5) 0.016(4) 0.003(4) -0.015(4)
C6 0.042(4) 0.035(5) 0.080(6) 0.003(4) -0.002(4) -0.013(4)
C7 0.020(3) 0.033(4) 0.072(5) -0.006(4) 0.006(3) -0.012(3)
C8 0.041(4) 0.031(4) 0.100(7) -0.027(4) 0.009(4) -0.019(3)
C9 0.050(5) 0.039(5) 0.097(7) -0.041(5) 0.006(5) -0.012(4)
C10 0.045(4) 0.038(4) 0.066(5) -0.030(4) 0.001(4) -0.007(3)
C11 0.023(3) 0.033(4) 0.051(4) -0.012(3) -0.001(3) -0.007(3)
C12 0.008(3) 0.033(4) 0.064(5) -0.013(3) 0.002(3) -0.009(2)
C13 0.024(3) 0.055(5) 0.071(5) -0.028(4) 0.000(3) -0.020(3)
C14 0.092(7) 0.125(9) 0.068(6) -0.039(6) 0.001(5) -0.076(7)
C15 0.080(7) 0.071(7) 0.094(7) -0.026(6) -0.011(5) -0.050(6)
C16 0.033(4) 0.059(5) 0.058(5) -0.031(4) 0.001(3) -0.008(4)
C17 0.030(4) 0.094(7) 0.076(6) -0.019(5) 0.003(4) -0.023(4)
C18 0.030(4) 0.072(6) 0.100(7) -0.034(5) -0.002(4) -0.009(4)
C19 0.076(5) 0.055(5) 0.022(3) -0.008(3) 0.012(3) -0.043(4)
C20 0.081(6) 0.052(5) 0.039(4) -0.007(4) -0.011(4) -0.020(5)
C21 0.080(6) 0.041(5) 0.043(5) -0.001(4) -0.012(4) -0.017(4)
C22 0.041(4) 0.050(5) 0.048(5) -0.010(4) 0.004(3) -0.003(4)
C23 0.064(6) 0.059(6) 0.081(7) -0.032(5) 0.015(5) -0.002(5)
C24 0.052(5) 0.064(6) 0.096(7) -0.028(5) -0.008(5) -0.004(5)
C25 0.032(3) 0.034(4) 0.042(4) -0.011(3) -0.003(3) -0.018(3)
C26 0.043(4) 0.040(4) 0.065(5) -0.018(4) 0.000(4) -0.019(3)
C27 0.060(5) 0.048(5) 0.070(5) -0.009(4) 0.003(4) -0.039(4)
C28 0.050(5) 0.066(6) 0.049(5) -0.007(4) -0.001(4) -0.031(4)
C29 0.041(4) 0.057(5) 0.052(5) -0.014(4) -0.003(4) -0.012(4)
C30 0.043(4) 0.036(4) 0.050(4) -0.013(3) 0.005(3) -0.016(3)

loop_
_atom_type_symbol
_atom_type_description
_atom_type_scat_dispersion_real
_atom_type_scat_dispersion_imag
_atom_type_scat_source
C C 0.0033 0.0016 'International Tables Vol C Tables 4.2.6.8 and 6.1.1.4'
H H 0.0000 0.0000 'International Tables Vol C Tables 4.2.6.8 and 6.1.1.4'
N N 0.0061 0.0033 'International Tables Vol C Tables 4.2.6.8 and 6.1.1.4'
Yb Yb -0.3850 5.5486 'International Tables Vol C Tables 4.2.6.8 and 6.1.1.4'
Cl Cl 0.1484 0.1585 'International Tables Vol C Tables 4.2.6.8 and 6.1.1.4'

loop_
_geom_angle_atom_site_label_1
_geom_angle_atom_site_label_2
_geom_angle_atom_site_label_3
_geom_angle
_geom_angle_site_symmetry_1
_geom_angle_site_symmetry_3
N7 Yb1 N4 116.9(2) . .
N7 Yb1 N2 138.0(2) . 2_576
N4 Yb1 N2 103.03(19) . 2_576
N7 Yb1 N5 92.7(2) . .
N4 Yb1 N5 58.54(18) . .
N2 Yb1 N5 97.56(18) 2_576 .
N7 Yb1 N1 102.5(2) . .
N4 Yb1 N1 75.36(18) . .
N2 Yb1 N1 99.49(18) 2_576 .
N5 Yb1 N1 133.34(18) . .
N7 Yb1 N1 90.70(19) . 2_576
N4 Yb1 N1 149.12(18) . 2_576
N2 Yb1 N1 55.83(17) 2_576 2_576
N5 Yb1 N1 138.55(17) . 2_576
N1 Yb1 N1 85.69(17) . 2_576
N7 Yb1 C2 103.1(2) . .
N4 Yb1 C2 29.98(19) . .
N2 Yb1 C2 105.33(19) 2_576 .
N5 Yb1 C2 28.96(18) . .
N1 Yb1 C2 104.40(19) . .
N1 Yb1 C2 160.39(18) 2_576 .
N7 Yb1 C1 113.7(2) . 2_576
N4 Yb1 C1 129.22(19) . 2_576
N2 Yb1 C1 27.05(18) 2_576 2_576
N5 Yb1 C1 115.40(18) . 2_576
N1 Yb1 C1 98.38(18) . 2_576
N1 Yb1 C1 29.70(17) 2_576 2_576
C2 Yb1 C1 130.78(19) . 2_576
N7 Yb1 Yb1 98.71(16) . 2_576
N4 Yb1 Yb1 116.08(13) . 2_576
N2 Yb1 Yb1 73.25(14) 2_576 2_576
N5 Yb1 Yb1 168.57(12) . 2_576
N1 Yb1 Yb1 44.74(12) . 2_576
N1 Yb1 Yb1 40.95(11) 2_576 2_576
C2 Yb1 Yb1 145.93(14) . 2_576
C1 Yb1 Yb1 58.84(13) 2_576 2_576
C1 N1 C3 114.3(5) . .
C1 N1 Yb1 115.4(4) . .
C3 N1 Yb1 124.8(4) . .
C1 N1 Yb1 86.8(4) . 2_576
C3 N1 Yb1 111.0(3) . 2_576
Yb1 N1 Yb1 94.31(17) . 2_576
C1 N2 C13 121.7(5) . .
C1 N2 Yb1 98.3(4) . 2_576
C13 N2 Yb1 139.3(4) . 2_576
C1 N3 C16 127.2(6) . .
C1 N3 H3A 112(5) . .
C16 N3 H3A 121(5) . .
C2 N4 C11 123.9(6) . .
C2 N4 Yb1 95.0(4) . .
C11 N4 Yb1 125.0(4) . .
C2 N5 C19 119.8(6) . .
C2 N5 Yb1 91.3(4) . .
C19 N5 Yb1 143.4(4) . .
C2 N6 C22 124.2(6) . .
C2 N6 H6A 121(5) . .
C22 N6 H6A 109(5) . .
C25 N7 Yb1 137.5(5) . .
C25 N7 H7 99(4) . .
Yb1 N7 H7 121(5) . .
N2 C1 N3 125.4(6) . .
N2 C1 N1 115.4(5) . .
N3 C1 N1 119.2(6) . .
N2 C1 Yb1 54.6(3) . 2_576
N3 C1 Yb1 162.7(5) . 2_576
N1 C1 Yb1 63.5(3) . 2_576
N5 C2 N4 113.6(6) . .
N5 C2 N6 123.6(6) . .
N4 C2 N6 122.7(6) . .
N5 C2 Yb1 59.7(3) . .
N4 C2 Yb1 55.0(3) . .
N6 C2 Yb1 166.8(5) . .
C4 C3 C12 119.7(6) . .
C4 C3 N1 116.6(6) . .
C12 C3 N1 123.3(6) . .
C3 C4 C5 121.8(8) . .
C3 C4 H4 119.1 . .
C5 C4 H4 119.1 . .
C6 C5 C4 118.6(8) . .
C6 C5 H5 120.7 . .
C4 C5 H5 120.7 . .
C5 C6 C7 123.5(7) . .
C5 C6 H6 118.3 . .
C7 C6 H6 118.3 . .
C8 C7 C6 121.3(7) . .
C8 C7 C12 120.2(7) . .
C6 C7 C12 118.5(7) . .
C9 C8 C7 120.9(7) . .
C9 C8 H8 119.5 . .
C7 C8 H8 119.5 . .
C8 C9 C10 120.5(8) . .
C8 C9 H9 119.7 . .
C10 C9 H9 119.7 . .
C11 C10 C9 122.2(8) . .
C11 C10 H10 118.9 . .
C9 C10 H10 118.9 . .
C10 C11 N4 122.5(7) . .
C10 C11 C12 118.8(6) . .
N4 C11 C12 118.6(6) . .
C3 C12 C7 117.5(6) . .
C3 C12 C11 125.5(6) . .
C7 C12 C11 117.0(6) . .
N2 C13 C14 110.1(6) . .
N2 C13 C15 109.6(6) . .
C14 C13 C15 110.3(7) . .
N2 C13 H13 108.9 . .
C14 C13 H13 108.9 . .
C15 C13 H13 108.9 . .
C13 C14 H14A 109.5 . .
C13 C14 H14B 109.5 . .
H14A C14 H14B 109.5 . .
C13 C14 H14C 109.5 . .
H14A C14 H14C 109.5 . .
H14B C14 H14C 109.5 . .
C13 C15 H15A 109.5 . .
C13 C15 H15B 109.5 . .
H15A C15 H15B 109.5 . .
C13 C15 H15C 109.5 . .
H15A C15 H15C 109.5 . .
H15B C15 H15C 109.5 . .
N3 C16 C17 107.5(6) . .
N3 C16 C18 110.9(7) . .
C17 C16 C18 111.2(6) . .
N3 C16 H16 109.0 . .
C17 C16 H16 109.0 . .
C18 C16 H16 109.0 . .
C16 C17 H17A 109.5 . .
C16 C17 H17B 109.5 . .
H17A C17 H17B 109.5 . .
C16 C17 H17C 109.5 . .
H17A C17 H17C 109.5 . .
H17B C17 H17C 109.5 . .
C16 C18 H18A 109.5 . .
C16 C18 H18B 109.5 . .
H18A C18 H18B 109.5 . .
C16 C18 H18C 109.5 . .
H18A C18 H18C 109.5 . .
H18B C18 H18C 109.5 . .
N5 C19 C20 111.7(6) . .
N5 C19 C21 106.6(6) . .
C20 C19 C21 107.9(6) . .
N5 C19 H19 110.2 . .
C20 C19 H19 110.2 . .
C21 C19 H19 110.2 . .
C19 C20 H20A 109.5 . .
C19 C20 H20B 109.5 . .
H20A C20 H20B 109.5 . .
C19 C20 H20C 109.5 . .
H20A C20 H20C 109.5 . .
H20B C20 H20C 109.5 . .
C19 C21 H21A 109.5 . .
C19 C21 H21B 109.5 . .
H21A C21 H21B 109.5 . .
C19 C21 H21C 109.5 . .
H21A C21 H21C 109.5 . .
H21B C21 H21C 109.5 . .
N6 C22 C24 110.5(7) . .
N6 C22 C23 109.1(7) . .
C24 C22 C23 110.7(7) . .
N6 C22 H22 108.8 . .
C24 C22 H22 108.8 . .
C23 C22 H22 108.8 . .
C22 C23 H23A 109.5 . .
C22 C23 H23B 109.5 . .
H23A C23 H23B 109.5 . .
C22 C23 H23C 109.5 . .
H23A C23 H23C 109.5 . .
H23B C23 H23C 109.5 . .
C22 C24 H24A 109.5 . .
C22 C24 H24B 109.5 . .
H24A C24 H24B 109.5 . .
C22 C24 H24C 109.5 . .
H24A C24 H24C 109.5 . .
H24B C24 H24C 109.5 . .
N7 C25 C30 119.9(6) . .
N7 C25 C26 122.6(6) . .
C30 C25 C26 117.5(6) . .
C27 C26 C25 122.9(7) . .
C27 C26 H26 118.6 . .
C25 C26 H26 118.6 . .
C28 C27 C26 118.4(7) . .
C28 C27 H27 120.8 . .
C26 C27 H27 120.8 . .
C27 C28 C29 121.4(7) . .
C27 C28 Cl1 118.9(6) . .
C29 C28 Cl1 119.7(7) . .
C28 C29 C30 119.9(7) . .
C28 C29 H29 120.1 . .
C30 C29 H29 120.1 . .
C25 C30 C29 119.9(7) . .
C25 C30 H30 120.0 . .
C29 C30 H30 120.0 . .
C32 C31 C36 121.0(13) . .
C32 C31 C37 116.6(13) . .
C36 C31 C37 122.4(13) . .
C31 C32 C33 116.5(14) . .
C31 C32 H32 121.8 . .
C33 C32 H32 121.8 . .
C34 C33 C32 125.7(16) . .
C34 C33 H33 117.2 . .
C32 C33 H33 117.2 . .
C35 C34 C33 111.6(16) . .
C35 C34 H34 124.2 . .
C33 C34 H34 124.2 . .
C36 C35 C34 128.4(16) . .
C36 C35 H35 115.8 . .
C34 C35 H35 115.8 . .
C35 C36 C31 116.9(13) . .
C35 C36 H36 121.5 . .
C31 C36 H36 121.5 . .
C31 C37 H37A 109.5 . .
C31 C37 H37B 109.5 . .
H37A C37 H37B 109.5 . .
C31 C37 H37C 109.5 . .
H37A C37 H37C 109.5 . .
H37B C37 H37C 109.5 . .
C41 C38 C40 100(2) 2_677 2_677
C41 C38 C39 101.1(15) 2_677 .
C40 C38 C39 158.6(11) 2_677 .
C41 C38 C43 138.7(15) 2_677 .
C40 C38 C43 39.0(12) 2_677 .
C39 C38 C43 120.0 . .
C41 C38 C44 28.0(18) 2_677 .
C40 C38 C44 72.6(18) 2_677 .
C39 C38 C44 128.6(13) . .
C43 C38 C44 111.3(13) . .
C41 C38 C42 65.5(12) 2_677 2_677
C40 C38 C42 165(2) 2_677 2_677
C39 C38 C42 35.5(8) . 2_677
C43 C38 C42 155.4(8) . 2_677
C44 C38 C42 93.2(15) . 2_677
C41 C38 C39 162(2) 2_677 2_677
C40 C38 C39 62.4(10) 2_677 2_677
C39 C38 C39 96.4(8) . 2_677
C43 C38 C39 23.7(8) . 2_677
C44 C38 C39 135.0(17) . 2_677
C42 C38 C39 131.7(15) 2_677 2_677
C41 C38 C43 110.8(17) 2_677 2_677
C40 C38 C43 148.5(16) 2_677 2_677
C39 C38 C43 10.1(5) . 2_677
C43 C38 C43 110.1(5) . 2_677
C44 C38 C43 138.6(15) . 2_677
C42 C38 C43 45.4(6) 2_677 2_677
C39 C38 C43 86.4(9) 2_677 2_677
C41 C38 C38 152(2) 2_677 2_677
C40 C38 C38 107.1(14) 2_677 2_677
C39 C38 C38 51.7(6) . 2_677
C43 C38 C38 68.4(6) . 2_677
C44 C38 C38 179.5(18) . 2_677
C42 C38 C38 87.1(10) 2_677 2_677
C39 C38 C38 44.7(5) 2_677 2_677
C43 C38 C38 41.7(4) 2_677 2_677
C43 C39 C42 133(3) 2_677 2_677
C43 C39 C40 27.9(18) 2_677 .
C42 C39 C40 160.8(14) 2_677 .
C43 C39 C38 147.0(18) 2_677 .
C42 C39 C38 78.9(15) 2_677 .
C40 C39 C38 120.0 . .
C43 C39 C38 63.7(15) 2_677 2_677
C42 C39 C38 162(2) 2_677 2_677
C40 C39 C38 36.4(8) . 2_677
C38 C39 C38 83.6(8) . 2_677
C43 C39 C41 172(3) 2_677 2_677
C42 C39 C41 49.8(11) 2_677 2_677
C40 C39 C41 149.0(6) . 2_677
C38 C39 C41 29.2(6) . 2_677
C38 C39 C41 112.6(13) 2_677 2_677
C43 C40 C38 100(2) 2_677 2_677
C43 C40 C39 19.2(14) 2_677 .
C38 C40 C39 81.2(12) 2_677 .
C43 C40 C41 138.7(14) 2_677 .
C38 C40 C41 39.0(12) 2_677 .
C39 C40 C41 120.0 . .
C43 C40 C44 169(3) 2_677 2_677
C38 C40 C44 71.1(15) 2_677 2_677
C39 C40 C44 152.3(13) . 2_677
C41 C40 C44 32.7(13) . 2_677
C44 C41 C38 122(3) 2_677 2_677
C44 C41 C42 158(2) 2_677 .
C38 C41 C42 79.0(14) 2_677 .
C44 C41 C40 81(2) 2_677 .
C38 C41 C40 41.3(14) 2_677 .
C42 C41 C40 120.1 . .
C44 C41 C39 169(3) 2_677 2_677
C38 C41 C39 49.8(11) 2_677 2_677
C42 C41 C39 29.2(6) . 2_677
C40 C41 C39 90.9(6) . 2_677
C39 C42 C43 19.2(14) 2_677 .
C39 C42 C41 101.0(14) 2_677 .
C43 C42 C41 119.9 . .
C39 C42 C38 65.5(12) 2_677 2_677
C43 C42 C38 84.5(8) . 2_677
C41 C42 C38 35.5(8) . 2_677
C39 C43 C40 133(3) 2_677 2_677
C39 C43 C42 27.9(18) 2_677 .
C40 C43 C42 160.8(15) 2_677 .
C39 C43 C38 92.5(18) 2_677 .
C40 C43 C38 41.3(15) 2_677 .
C42 C43 C38 120.01(6) . .
C39 C43 C38 22.9(13) 2_677 2_677
C40 C43 C38 110.8(17) 2_677 2_677
C42 C43 C38 50.1(6) . 2_677
C38 C43 C38 69.9(5) . 2_677
C41 C44 C38 30.5(15) 2_677 .
C41 C44 C40 66.1(17) 2_677 2_677
C38 C44 C40 36.2(10) . 2_677

loop_
_geom_bond_atom_site_label_1
_geom_bond_atom_site_label_2
_geom_bond_distance
_geom_bond_site_symmetry_2
Yb1 N7 2.205(5) .
Yb1 N4 2.238(5) .
Yb1 N2 2.330(5) 2_576
Yb1 N5 2.351(5) .
Yb1 N1 2.361(5) .
Yb1 N1 2.536(5) 2_576
Yb1 C2 2.721(7) .
Yb1 C1 2.828(6) 2_576
Yb1 Yb1 3.5922(11) 2_576
Cl1 C28 1.753(8) .
N1 C1 1.403(8) .
N1 C3 1.443(8) .
N1 Yb1 2.536(5) 2_576
N2 C1 1.300(8) .
N2 C13 1.469(8) .
N2 Yb1 2.330(5) 2_576
N3 C1 1.343(8) .
N3 C16 1.471(9) .
N3 H3A 0.970(10) .
N4 C2 1.365(8) .
N4 C11 1.393(8) .
N5 C2 1.318(8) .
N5 C19 1.461(8) .
N6 C2 1.371(8) .
N6 C22 1.459(9) .
N6 H6A 0.970(10) .
N7 C25 1.362(8) .
N7 H7 0.966(10) .
C1 Yb1 2.828(6) 2_576
C3 C4 1.377(10) .
C3 C12 1.438(9) .
C4 C5 1.425(10) .
C4 H4 0.9400 .
C5 C6 1.343(12) .
C5 H5 0.9400 .
C6 C7 1.402(11) .
C6 H6 0.9400 .
C7 C8 1.398(11) .
C7 C12 1.459(9) .
C8 C9 1.363(12) .
C8 H8 0.9400 .
C9 C10 1.402(11) .
C9 H9 0.9400 .
C10 C11 1.379(9) .
C10 H10 0.9400 .
C11 C12 1.463(10) .
C13 C14 1.512(11) .
C13 C15 1.536(11) .
C13 H13 0.9900 .
C14 H14A 0.9700 .
C14 H14B 0.9700 .
C14 H14C 0.9700 .
C15 H15A 0.9700 .
C15 H15B 0.9700 .
C15 H15C 0.9700 .
C16 C17 1.521(11) .
C16 C18 1.531(12) .
C16 H16 0.9900 .
C17 H17A 0.9700 .
C17 H17B 0.9700 .
C17 H17C 0.9700 .
C18 H18A 0.9700 .
C18 H18B 0.9700 .
C18 H18C 0.9700 .
C19 C20 1.527(10) .
C19 C21 1.564(11) .
C19 H19 0.9900 .
C20 H20A 0.9700 .
C20 H20B 0.9700 .
C20 H20C 0.9700 .
C21 H21A 0.9700 .
C21 H21B 0.9700 .
C21 H21C 0.9700 .
C22 C24 1.527(12) .
C22 C23 1.528(11) .
C22 H22 0.9900 .
C23 H23A 0.9700 .
C23 H23B 0.9700 .
C23 H23C 0.9700 .
C24 H24A 0.9700 .
C24 H24B 0.9700 .
C24 H24C 0.9700 .
C25 C30 1.392(9) .
C25 C26 1.394(9) .
C26 C27 1.383(10) .
C26 H26 0.9400 .
C27 C28 1.362(12) .
C27 H27 0.9400 .
C28 C29 1.374(11) .
C29 C30 1.409(10) .
C29 H29 0.9400 .
C30 H30 0.9400 .
C31 C32 1.362(13) .
C31 C36 1.381(13) .
C31 C37 1.460(13) .
C32 C33 1.381(14) .
C32 H32 0.9400 .
C33 C34 1.377(14) .
C33 H33 0.9400 .
C34 C35 1.350(13) .
C34 H34 0.9400 .
C35 C36 1.324(13) .
C35 H35 0.9400 .
C36 H36 0.9400 .
C37 H37A 0.9700 .
C37 H37B 0.9700 .
C37 H37C 0.9700 .
C38 C41 0.887(18) 2_677
C38 C40 0.93(2) 2_677
C38 C39 1.3900 .
C38 C43 1.3908 .
C38 C44 1.491(16) .
C38 C42 1.50(2) 2_677
C38 C39 1.550(18) 2_677
C38 C43 1.94(2) 2_677
C38 C38 1.96(2) 2_677
C39 C43 0.62(2) 2_677
C39 C42 0.888(19) 2_677
C39 C40 1.3894 .
C39 C38 1.550(18) 2_677
C39 C41 1.79(2) 2_677
C40 C43 0.887(19) 2_677
C40 C38 0.93(2) 2_677
C40 C41 1.3907 .
C40 C44 1.50(3) 2_677
C41 C44 0.82(3) 2_677
C41 C38 0.887(19) 2_677
C41 C42 1.3901 .
C41 C39 1.79(2) 2_677
C42 C39 0.888(19) 2_677
C42 C43 1.3895 .
C42 C38 1.50(2) 2_677
C43 C39 0.62(2) 2_677
C43 C40 0.887(19) 2_677
C43 C38 1.94(2) 2_677
C44 C41 0.82(3) 2_677
C44 C40 1.50(3) 2_677

loop_
_geom_torsion_atom_site_label_1
_geom_torsion_atom_site_label_2
_geom_torsion_atom_site_label_3
_geom_torsion_atom_site_label_4
_geom_torsion
_geom_torsion_site_symmetry_1
_geom_torsion_site_symmetry_4
N7 Yb1 N1 C1 1.3(5) . .
N4 Yb1 N1 C1 116.1(5) . .
N2 Yb1 N1 C1 -142.8(4) 2_576 .
N5 Yb1 N1 C1 107.3(4) . .
N1 Yb1 N1 C1 -88.5(4) 2_576 .
C2 Yb1 N1 C1 108.6(4) . .
C1 Yb1 N1 C1 -115.4(4) 2_576 .
Yb1 Yb1 N1 C1 -88.5(4) 2_576 .
N7 Yb1 N1 C3 -151.0(4) . .
N4 Yb1 N1 C3 -36.1(4) . .
N2 Yb1 N1 C3 65.0(4) 2_576 .
N5 Yb1 N1 C3 -44.9(5) . .
N1 Yb1 N1 C3 119.3(5) 2_576 .
C2 Yb1 N1 C3 -43.6(4) . .
C1 Yb1 N1 C3 92.4(4) 2_576 .
Yb1 Yb1 N1 C3 119.3(5) 2_576 .
N7 Yb1 N1 Yb1 89.8(2) . 2_576
N4 Yb1 N1 Yb1 -155.4(2) . 2_576
N2 Yb1 N1 Yb1 -54.29(19) 2_576 2_576
N5 Yb1 N1 Yb1 -164.23(16) . 2_576
N1 Yb1 N1 Yb1 0.0 2_576 2_576
C2 Yb1 N1 Yb1 -162.93(17) . 2_576
C1 Yb1 N1 Yb1 -26.92(19) 2_576 2_576
N7 Yb1 N4 C2 -68.4(4) . .
N2 Yb1 N4 C2 98.2(4) 2_576 .
N5 Yb1 N4 C2 7.2(3) . .
N1 Yb1 N4 C2 -165.3(4) . .
N1 Yb1 N4 C2 140.7(4) 2_576 .
C1 Yb1 N4 C2 105.8(4) 2_576 .
Yb1 Yb1 N4 C2 175.7(3) 2_576 .
N7 Yb1 N4 C11 153.5(5) . .
N2 Yb1 N4 C11 -39.9(5) 2_576 .
N5 Yb1 N4 C11 -130.9(6) . .
N1 Yb1 N4 C11 56.7(5) . .
N1 Yb1 N4 C11 2.7(7) 2_576 .
C2 Yb1 N4 C11 -138.1(7) . .
C1 Yb1 N4 C11 -32.3(6) 2_576 .
Yb1 Yb1 N4 C11 37.6(5) 2_576 .
N7 Yb1 N5 C2 112.7(4) . .
N4 Yb1 N5 C2 -7.4(3) . .
N2 Yb1 N5 C2 -108.1(4) 2_576 .
N1 Yb1 N5 C2 2.6(5) . .
N1 Yb1 N5 C2 -153.2(3) 2_576 .
C1 Yb1 N5 C2 -129.4(4) 2_576 .
Yb1 Yb1 N5 C2 -72.3(8) 2_576 .
N7 Yb1 N5 C19 -37.1(7) . .
N4 Yb1 N5 C19 -157.2(8) . .
N2 Yb1 N5 C19 102.1(7) 2_576 .
N1 Yb1 N5 C19 -147.2(7) . .
N1 Yb1 N5 C19 57.0(8) 2_576 .
C2 Yb1 N5 C19 -149.7(9) . .
C1 Yb1 N5 C19 80.8(7) 2_576 .
Yb1 Yb1 N5 C19 138.0(7) 2_576 .
N4 Yb1 N7 C25 31.3(8) . .
N2 Yb1 N7 C25 -128.9(6) 2_576 .
N5 Yb1 N7 C25 -24.5(7) . .
N1 Yb1 N7 C25 111.1(7) . .
N1 Yb1 N7 C25 -163.2(7) 2_576 .
C2 Yb1 N7 C25 2.8(7) . .
C1 Yb1 N7 C25 -143.8(7) 2_576 .
Yb1 Yb1 N7 C25 156.5(7) 2_576 .
C13 N2 C1 N3 13.6(11) . .
Yb1 N2 C1 N3 -158.8(6) 2_576 .
C13 N2 C1 N1 -167.9(6) . .
Yb1 N2 C1 N1 19.6(6) 2_576 .
C13 N2 C1 Yb1 172.4(7) . 2_576
C16 N3 C1 N2 -157.3(7) . .
C16 N3 C1 N1 24.3(10) . .
C16 N3 C1 Yb1 119.0(16) . 2_576
C3 N1 C1 N2 -129.4(6) . .
Yb1 N1 C1 N2 75.4(6) . .
Yb1 N1 C1 N2 -17.8(5) 2_576 .
C3 N1 C1 N3 49.1(8) . .
Yb1 N1 C1 N3 -106.1(6) . .
Yb1 N1 C1 N3 160.7(6) 2_576 .
C3 N1 C1 Yb1 -111.6(5) . 2_576
Yb1 N1 C1 Yb1 93.2(3) . 2_576
C19 N5 C2 N4 171.1(5) . .
Yb1 N5 C2 N4 11.4(5) . .
C19 N5 C2 N6 -5.2(9) . .
Yb1 N5 C2 N6 -165.0(6) . .
C19 N5 C2 Yb1 159.7(6) . .
C11 N4 C2 N5 126.7(6) . .
Yb1 N4 C2 N5 -12.0(6) . .
C11 N4 C2 N6 -56.9(9) . .
Yb1 N4 C2 N6 164.4(6) . .
C11 N4 C2 Yb1 138.7(7) . .
C22 N6 C2 N5 157.7(7) . .
C22 N6 C2 N4 -18.3(11) . .
C22 N6 C2 Yb1 57(2) . .
N7 Yb1 C2 N5 -71.2(4) . .
N4 Yb1 C2 N5 167.2(6) . .
N2 Yb1 C2 N5 77.7(4) 2_576 .
N1 Yb1 C2 N5 -178.1(3) . .
N1 Yb1 C2 N5 62.6(7) 2_576 .
C1 Yb1 C2 N5 67.1(4) 2_576 .
Yb1 Yb1 C2 N5 160.3(3) 2_576 .
N7 Yb1 C2 N4 121.6(4) . .
N2 Yb1 C2 N4 -89.6(4) 2_576 .
N5 Yb1 C2 N4 -167.2(6) . .
N1 Yb1 C2 N4 14.7(4) . .
N1 Yb1 C2 N4 -104.6(6) 2_576 .
C1 Yb1 C2 N4 -100.1(4) 2_576 .
Yb1 Yb1 C2 N4 -6.9(5) 2_576 .
N7 Yb1 C2 N6 37(2) . .
N4 Yb1 C2 N6 -84(2) . .
N2 Yb1 C2 N6 -174(2) 2_576 .
N5 Yb1 C2 N6 109(2) . .
N1 Yb1 C2 N6 -70(2) . .
N1 Yb1 C2 N6 171.2(19) 2_576 .
C1 Yb1 C2 N6 176(2) 2_576 .
Yb1 Yb1 C2 N6 -91(2) 2_576 .
C1 N1 C3 C4 46.6(7) . .
Yb1 N1 C3 C4 -160.8(4) . .
Yb1 N1 C3 C4 -49.5(6) 2_576 .
C1 N1 C3 C12 -140.0(6) . .
Yb1 N1 C3 C12 12.5(7) . .
Yb1 N1 C3 C12 123.8(5) 2_576 .
C12 C3 C4 C5 -3.9(10) . .
N1 C3 C4 C5 169.7(6) . .
C3 C4 C5 C6 -2.3(11) . .
C4 C5 C6 C7 4.0(12) . .
C5 C6 C7 C8 178.2(7) . .
C5 C6 C7 C12 0.4(11) . .
C6 C7 C8 C9 -177.1(7) . .
C12 C7 C8 C9 0.6(10) . .
C7 C8 C9 C10 3.1(12) . .
C8 C9 C10 C11 -2.1(12) . .
C9 C10 C11 N4 -179.5(6) . .
C9 C10 C11 C12 -2.6(10) . .
C2 N4 C11 C10 -1.1(10) . .
Yb1 N4 C11 C10 125.6(6) . .
C2 N4 C11 C12 -178.1(6) . .
Yb1 N4 C11 C12 -51.4(7) . .
C4 C3 C12 C7 8.1(8) . .
N1 C3 C12 C7 -165.0(5) . .
C4 C3 C12 C11 -171.0(6) . .
N1 C3 C12 C11 15.8(9) . .
C8 C7 C12 C3 175.7(6) . .
C6 C7 C12 C3 -6.4(9) . .
C8 C7 C12 C11 -5.1(9) . .
C6 C7 C12 C11 172.8(6) . .
C10 C11 C12 C3 -174.9(6) . .
N4 C11 C12 C3 2.2(9) . .
C10 C11 C12 C7 5.9(8) . .
N4 C11 C12 C7 -177.0(5) . .
C1 N2 C13 C14 -127.6(8) . .
Yb1 N2 C13 C14 40.9(10) 2_576 .
C1 N2 C13 C15 110.9(8) . .
Yb1 N2 C13 C15 -80.6(9) 2_576 .
C1 N3 C16 C17 121.4(8) . .
C1 N3 C16 C18 -116.8(8) . .
C2 N5 C19 C20 79.7(8) . .
Yb1 N5 C19 C20 -135.8(6) . .
C2 N5 C19 C21 -162.6(6) . .
Yb1 N5 C19 C21 -18.1(10) . .
C2 N6 C22 C24 -90.5(9) . .
C2 N6 C22 C23 147.6(7) . .
Yb1 N7 C25 C30 -28.7(10) . .
Yb1 N7 C25 C26 149.7(6) . .
N7 C25 C26 C27 -177.5(7) . .
C30 C25 C26 C27 0.9(11) . .
C25 C26 C27 C28 -2.2(12) . .
C26 C27 C28 C29 2.2(12) . .
C26 C27 C28 Cl1 -178.2(6) . .
C27 C28 C29 C30 -0.9(12) . .
Cl1 C28 C29 C30 179.4(6) . .
N7 C25 C30 C29 178.9(6) . .
C26 C25 C30 C29 0.4(10) . .
C28 C29 C30 C25 -0.4(11) . .
C36 C31 C32 C33 -2(2) . .
C37 C31 C32 C33 -179.4(14) . .
C31 C32 C33 C34 2(2) . .
C32 C33 C34 C35 -1(2) . .
C33 C34 C35 C36 0(3) . .
C34 C35 C36 C31 0(3) . .
C32 C31 C36 C35 1(2) . .
C37 C31 C36 C35 178.0(14) . .
C41 C38 C39 C43 -166(6) 2_677 2_677
C40 C38 C39 C43 0.04(19) 2_677 2_677
C43 C38 C39 C43 10(4) . 2_677
C44 C38 C39 C43 -172(5) . 2_677
C42 C38 C39 C43 -166(6) 2_677 2_677
C39 C38 C39 C43 8(3) 2_677 2_677
C38 C38 C39 C43 8(3) 2_677 2_677
C41 C38 C39 C42 0.0 2_677 2_677
C40 C38 C39 C42 166(5) 2_677 2_677
C43 C38 C39 C42 176.1(15) . 2_677
C44 C38 C39 C42 -6(2) . 2_677
C39 C38 C39 C42 174(2) 2_677 2_677
C43 C38 C39 C42 166(6) 2_677 2_677
C38 C38 C39 C42 174(2) 2_677 2_677
C41 C38 C39 C40 -176.1(15) 2_677 .
C40 C38 C39 C40 -10(4) 2_677 .
C43 C38 C39 C40 0.0 . .
C44 C38 C39 C40 178.3(19) . .
C42 C38 C39 C40 -176.1(15) 2_677 .
C39 C38 C39 C40 -2.2(9) 2_677 .
C43 C38 C39 C40 -10(4) 2_677 .
C38 C38 C39 C40 -2.2(9) 2_677 .
C41 C38 C39 C38 -174(2) 2_677 2_677
C40 C38 C39 C38 -8(3) 2_677 2_677
C43 C38 C39 C38 2.2(9) . 2_677
C44 C38 C39 C38 -179(2) . 2_677
C42 C38 C39 C38 -174(2) 2_677 2_677
C39 C38 C39 C38 0.0 2_677 2_677
C43 C38 C39 C38 -8(3) 2_677 2_677
C40 C38 C39 C41 166(5) 2_677 2_677
C43 C38 C39 C41 176.2(15) . 2_677
C44 C38 C39 C41 -6(2) . 2_677
C42 C38 C39 C41 0.0 2_677 2_677
C39 C38 C39 C41 174(2) 2_677 2_677
C43 C38 C39 C41 166(6) 2_677 2_677
C38 C38 C39 C41 174(2) 2_677 2_677
C42 C39 C40 C43 0.00(6) 2_677 2_677
C38 C39 C40 C43 168(5) . 2_677
C38 C39 C40 C43 165(6) 2_677 2_677
C41 C39 C40 C43 165(6) 2_677 2_677
C43 C39 C40 C38 -165(6) 2_677 2_677
C42 C39 C40 C38 -165(6) 2_677 2_677
C38 C39 C40 C38 3.6(15) . 2_677
C41 C39 C40 C38 -0.01(8) 2_677 2_677
C43 C39 C40 C41 -168(5) 2_677 .
C42 C39 C40 C41 -168(5) 2_677 .
C38 C39 C40 C41 0.0 . .
C38 C39 C40 C41 -3.6(15) 2_677 .
C41 C39 C40 C41 -3.7(14) 2_677 .
C43 C39 C40 C44 -161(7) 2_677 2_677
C42 C39 C40 C44 -161(7) 2_677 2_677
C38 C39 C40 C44 8(4) . 2_677
C38 C39 C40 C44 4(3) 2_677 2_677
C41 C39 C40 C44 4(3) 2_677 2_677
C43 C40 C41 C44 168(5) 2_677 2_677
C38 C40 C41 C44 168(5) 2_677 2_677
C39 C40 C41 C44 173(3) . 2_677
C43 C40 C41 C38 0.0 2_677 2_677
C39 C40 C41 C38 6(2) . 2_677
C44 C40 C41 C38 -168(5) 2_677 2_677
C43 C40 C41 C42 -6(2) 2_677 .
C38 C40 C41 C42 -6(2) 2_677 .
C39 C40 C41 C42 0.0 . .
C44 C40 C41 C42 -173(3) 2_677 .
C43 C40 C41 C39 -3.9(15) 2_677 2_677
C38 C40 C41 C39 -3.9(15) 2_677 2_677
C39 C40 C41 C39 1.9(7) . 2_677
C44 C40 C41 C39 -172(3) 2_677 2_677
C44 C41 C42 C39 -159(9) 2_677 2_677
C38 C41 C42 C39 0.0 2_677 2_677
C40 C41 C42 C39 3.9(15) . 2_677
C44 C41 C42 C43 -163(8) 2_677 .
C38 C41 C42 C43 -3.8(15) 2_677 .
C40 C41 C42 C43 0.0 . .
C39 C41 C42 C43 -3.9(15) 2_677 .
C44 C41 C42 C38 -159(9) 2_677 2_677
C40 C41 C42 C38 3.9(15) . 2_677
C39 C41 C42 C38 0.0 2_677 2_677
C41 C42 C43 C39 12(5) . 2_677
C38 C42 C43 C39 9(4) 2_677 2_677
C39 C42 C43 C40 0.0 2_677 2_677
C41 C42 C43 C40 12(5) . 2_677
C38 C42 C43 C40 9(4) 2_677 2_677
C39 C42 C43 C38 -12(5) 2_677 .
C41 C42 C43 C38 0.0 . .
C38 C42 C43 C38 -2.2(9) 2_677 .
C39 C42 C43 C38 -9(4) 2_677 2_677
C41 C42 C43 C38 2.2(9) . 2_677
C41 C38 C43 C39 169(4) 2_677 2_677
C40 C38 C43 C39 169(4) 2_677 2_677
C39 C38 C43 C39 -5(2) . 2_677
C44 C38 C43 C39 176(3) . 2_677
C42 C38 C43 C39 0.0 2_677 2_677
C43 C38 C43 C39 -3.6(14) 2_677 2_677
C38 C38 C43 C39 -3.6(14) 2_677 2_677
C41 C38 C43 C40 0.0 2_677 2_677
C39 C38 C43 C40 -174(2) . 2_677
C44 C38 C43 C40 7(3) . 2_677
C42 C38 C43 C40 -169(4) 2_677 2_677
C39 C38 C43 C40 -169(4) 2_677 2_677
C43 C38 C43 C40 -172(3) 2_677 2_677
C38 C38 C43 C40 -172(3) 2_677 2_677
C41 C38 C43 C42 174(2) 2_677 .
C40 C38 C43 C42 174(2) 2_677 .
C39 C38 C43 C42 0.0 . .
C44 C38 C43 C42 -178.6(16) . .
C42 C38 C43 C42 5(2) 2_677 .
C39 C38 C43 C42 5(2) 2_677 .
C43 C38 C43 C42 1.8(7) 2_677 .
C38 C38 C43 C42 1.8(7) 2_677 .
C41 C38 C43 C38 172(3) 2_677 2_677
C40 C38 C43 C38 172(3) 2_677 2_677
C39 C38 C43 C38 -1.8(7) . 2_677
C44 C38 C43 C38 179.6(19) . 2_677
C42 C38 C43 C38 3.5(14) 2_677 2_677
C39 C38 C43 C38 3.6(14) 2_677 2_677
C43 C38 C43 C38 0.0 2_677 2_677
C40 C38 C44 C41 -165(5) 2_677 2_677
C39 C38 C44 C41 12(5) . 2_677
C43 C38 C44 C41 -170(4) . 2_677
C42 C38 C44 C41 8(4) 2_677 2_677
C39 C38 C44 C41 -168(5) 2_677 2_677
C43 C38 C44 C41 9(5) 2_677 2_677
C38 C38 C44 C41 -114(100) 2_677 2_677
C41 C38 C44 C40 165(5) 2_677 2_677
C39 C38 C44 C40 176.9(18) . 2_677
C43 C38 C44 C40 -4.7(17) . 2_677
C42 C38 C44 C40 174(2) 2_677 2_677
C39 C38 C44 C40 -2(2) 2_677 2_677
C43 C38 C44 C40 175(3) 2_677 2_677
C38 C38 C44 C40 51(100) 2_677 2_677
